data_4349728
loop_
_publ_author_name
'Piecha-Bisiorek, Anna'
'G\;agor, Anna'
'Jakubas, Ryszard'
'Ci\.zman, Agnieszka'
'Janicki, Rafa\/l'
'Medycki, Wojciech'

_publ_section_title
;
 Ferroelectricity in bis(ethylammonium) pentachlorobismuthate(iii):
 synthesis, structure, polar and spectroscopic properties
;
_journal_issue 8
_journal_name_full 'Inorganic Chemistry Frontiers'
_journal_page_first 1281
_journal_paper_doi 10.1039/C7QI00254H
_journal_volume 4
_journal_year 2017
_chemical_formula_sum 'C4 H16 Bi Cl5 N2'
_chemical_formula_weight 478.42
_space_group_crystal_system orthorhombic
_space_group_IT_number 41
_space_group_name_Hall 'A 2 -2ab'
_space_group_name_H-M_alt 'A e a 2'
_atom_sites_solution_hydrogens geom
_audit_creation_method SHELXL-2014/7
_audit_update_record
;
2017-05-09 deposited with the CCDC.
2017-06-15 downloaded from the CCDC.
;
_cell_angle_alpha 90
_cell_angle_beta 90
_cell_angle_gamma 90
_cell_formula_units_Z 8
_cell_length_a 17.5405(4)
_cell_length_b 21.7670(4)
_cell_length_c 7.47911(14)
_cell_measurement_reflns_used 9605
_cell_measurement_temperature 100(2)
_cell_measurement_theta_max 36.8544
_cell_measurement_theta_min 2.8750
_cell_volume 2855.55(10)
_computing_cell_refinement
;
CrysAlis RED, Oxford Diffraction Ltd.,
Version 1.171.33.66 (release 28-04-2010 CrysAlis171 .NET)
(compiled Apr 28 2010,14:27:37)
;
_computing_data_collection
;
CrysAlis CCD, Oxford Diffraction Ltd.,
Version 1.171.33.66 (release 28-04-2010 CrysAlis171 .NET)
(compiled Apr 28 2010,14:27:37)
;
_computing_data_reduction
;
CrysAlis RED, Oxford Diffraction Ltd.,
Version 1.171.33.66 (release 28-04-2010 CrysAlis171 .NET)
(compiled Apr 28 2010,14:27:37)
;
_computing_structure_refinement 'SHELXL-2014/7 (Sheldrick, 2014)'
_diffrn_ambient_temperature 100(2)
_diffrn_detector_area_resol_mean 8.3359
_diffrn_measured_fraction_theta_full 0.998
_diffrn_measured_fraction_theta_max 0.967
_diffrn_measurement_device_type 'Xcalibur, Sapphire2, large Be window'
_diffrn_radiation_monochromator graphite
_diffrn_radiation_source 'Enhance (Mo) X-ray Source'
_diffrn_radiation_type 'Mo K\a'
_diffrn_radiation_wavelength 0.7107
_diffrn_reflns_av_R_equivalents 0.0598
_diffrn_reflns_av_unetI/netI 0.0377
_diffrn_reflns_Laue_measured_fraction_full 0.998
_diffrn_reflns_Laue_measured_fraction_max 0.967
_diffrn_reflns_limit_h_max 23
_diffrn_reflns_limit_h_min -23
_diffrn_reflns_limit_k_max 28
_diffrn_reflns_limit_k_min -29
_diffrn_reflns_limit_l_max 7
_diffrn_reflns_limit_l_min -10
_diffrn_reflns_number 11801
_diffrn_reflns_point_group_measured_fraction_full 0.999
_diffrn_reflns_point_group_measured_fraction_max 0.970
_diffrn_reflns_theta_full 25.242
_diffrn_reflns_theta_max 29.570
_diffrn_reflns_theta_min 2.983
_exptl_absorpt_coefficient_mu 13.247
_exptl_absorpt_correction_T_max 1.00000
_exptl_absorpt_correction_T_min 0.19258
_exptl_absorpt_correction_type multi-scan
_exptl_absorpt_process_details
;
CrysAlis RED, Oxford Diffraction Ltd.,
Version 1.171.33.66 (release 28-04-2010 CrysAlis171 .NET)
(compiled Apr 28 2010,14:27:37)
Empirical absorption correction using spherical harmonics,
 implemented in SCALE3 ABSPACK scaling algorithm.
;
_exptl_crystal_density_diffrn 2.226
_exptl_crystal_description prism
_exptl_crystal_F_000 3552
_exptl_crystal_size_max 0.21
_exptl_crystal_size_mid 0.16
_exptl_crystal_size_min 0.10
_refine_diff_density_max 1.675
_refine_diff_density_min -2.173
_refine_diff_density_rms 0.277
_refine_ls_abs_structure_details
;
 Refined as an inversion twin.
;
_refine_ls_abs_structure_Flack 0.462(17)
_refine_ls_extinction_method none
_refine_ls_goodness_of_fit_ref 1.106
_refine_ls_hydrogen_treatment constr
_refine_ls_matrix_type full
_refine_ls_number_parameters 138
_refine_ls_number_reflns 2869
_refine_ls_number_restraints 41
_refine_ls_restrained_S_all 1.099
_refine_ls_R_factor_all 0.0412
_refine_ls_R_factor_gt 0.0388
_refine_ls_shift/su_max 0.000
_refine_ls_shift/su_mean 0.000
_refine_ls_structure_factor_coef Fsqd
_refine_ls_weighting_details 'w=1/[\s^2^(Fo^2^)+(0.0758P)^2^+0.7008P] where P=(Fo^2^+2Fc^2^)/3'
_refine_ls_weighting_scheme calc
_refine_ls_wR_factor_gt 0.1086
_refine_ls_wR_factor_ref 0.1113
_reflns_Friedel_coverage 0.867
_reflns_Friedel_fraction_full 1.000
_reflns_Friedel_fraction_max 0.973
_reflns_number_gt 2687
_reflns_number_total 2869
_reflns_threshold_expression 'I > 2\s(I)'
_cod_data_source_file c7qi00254h2.cif
_cod_data_source_block 100K
_cod_original_cell_volume 2855.54(10)
_cod_original_sg_symbol_Hall 'A 2 -2ac'
_cod_original_sg_symbol_H-M 'A b a 2'
_cod_database_code 4349728
_shelx_shelxl_version_number 2014/7
_shelx_space_group_comment
;
The symmetry employed for this shelxl refinement is uniquely defined
by the following loop, which should always be used as a source of
symmetry information in preference to the above space-group names.
They are only intended as comments.
;

loop_
_space_group_symop_operation_xyz
'x, y, z'
'-x, -y, z'
'x+1/2, -y+1/2, z'
'-x+1/2, y+1/2, z'
'x, y+1/2, z+1/2'
'-x, -y+1/2, z+1/2'
'x+1/2, -y+1, z+1/2'
'-x+1/2, y+1, z+1/2'

loop_
_atom_site_label
_atom_site_type_symbol
_atom_site_fract_x
_atom_site_fract_y
_atom_site_fract_z
_atom_site_U_iso_or_equiv
_atom_site_adp_type
_atom_site_occupancy
_atom_site_site_symmetry_order
_atom_site_calc_flag
_atom_site_refinement_flags_posn
_atom_site_refinement_flags_adp
_atom_site_refinement_flags_occupancy
_atom_site_disorder_assembly
_atom_site_disorder_group
Bi1 Bi 0.63291(2) 0.13657(2) 0.0000(16) 0.01782(14) Uani 1 1 d . . . . .
Cl1 Cl 0.54866(16) 0.11383(19) 0.2780(16) 0.0373(7) Uani 1 1 d . . . . .
Cl11 Cl 0.52667(15) 0.12145(14) -0.2250(16) 0.0270(5) Uani 1 1 d . . . . .
Cl2 Cl 0.59225(15) 0.25439(12) 0.0432(16) 0.0257(5) Uani 1 1 d . . . . .
Cl3 Cl 0.67084(14) 0.01592(11) -0.0283(17) 0.0421(9) Uani 1 1 d . . . . .
Cl4 Cl 0.72689(14) 0.16195(14) -0.2993(16) 0.0308(5) Uani 1 1 d . . . . .
N1A N 0.5945(5) 0.2415(4) 0.483(2) 0.0322(19) Uani 1 1 d . . . . .
H1 H 0.6024 0.2422 0.3657 0.048 Uiso 1 1 calc R U . . .
H2 H 0.5452 0.2354 0.5047 0.048 Uiso 1 1 calc R U . . .
H3 H 0.6215 0.2112 0.5319 0.048 Uiso 1 1 calc R U . . .
C1A C 0.6183(7) 0.3009(5) 0.562(2) 0.029(2) Uani 1 1 d . . . . .
H4 H 0.5785 0.3311 0.5426 0.034 Uiso 1 1 calc R U . . .
H5 H 0.6251 0.2960 0.6897 0.034 Uiso 1 1 calc R U . . .
C2A C 0.6902(6) 0.3233(5) 0.482(3) 0.037(2) Uani 1 1 d . . . . .
H6 H 0.7323 0.3004 0.5300 0.056 Uiso 1 1 calc R U . . .
H7 H 0.6966 0.3661 0.5095 0.056 Uiso 1 1 calc R U . . .
H8 H 0.6885 0.3180 0.3546 0.056 Uiso 1 1 calc R U . . .
N1B N 0.3542(12) -0.0285(7) 0.521(4) 0.028(5) Uani 0.63(3) 1 d D U P A 1
H9 H 0.3507 -0.0292 0.6401 0.041 Uiso 0.63(3) 1 calc R U P A 1
H10 H 0.3768 -0.0628 0.4836 0.041 Uiso 0.63(3) 1 calc R U P A 1
H11 H 0.3078 -0.0259 0.4741 0.041 Uiso 0.63(3) 1 calc R U P A 1
C2B C 0.3554(10) 0.0831(7) 0.486(5) 0.041(5) Uani 0.63(3) 1 d D U P A 1
H12 H 0.3176 0.0858 0.3936 0.062 Uiso 0.63(3) 1 calc R U P A 1
H13 H 0.3898 0.1172 0.4764 0.062 Uiso 0.63(3) 1 calc R U P A 1
H14 H 0.3309 0.0841 0.6008 0.062 Uiso 0.63(3) 1 calc R U P A 1
C1B C 0.3990(8) 0.0242(5) 0.467(3) 0.031(5) Uani 0.63(3) 1 d D U P A 1
H15 H 0.4142 0.0192 0.3428 0.038 Uiso 0.63(3) 1 calc R U P A 1
H16 H 0.4449 0.0263 0.5388 0.038 Uiso 0.63(3) 1 calc R U P A 1
N11B N 0.348(2) -0.0214(10) 0.566(6) 0.022(8) Uani 0.37(3) 1 d D U P A -1
H17 H 0.3006 -0.0258 0.5221 0.033 Uiso 0.37(3) 1 calc R U P A -1
H18 H 0.3482 -0.0326 0.6800 0.033 Uiso 0.37(3) 1 calc R U P A -1
H19 H 0.3797 -0.0449 0.5038 0.033 Uiso 0.37(3) 1 calc R U P A -1
C21B C 0.3565(17) 0.0722(13) 0.373(2) 0.025(7) Uani 0.37(3) 1 d D U P A -1
H20 H 0.3750 0.0460 0.2793 0.037 Uiso 0.37(3) 1 calc R U P A -1
H21 H 0.3826 0.1110 0.3684 0.037 Uiso 0.37(3) 1 calc R U P A -1
H22 H 0.3028 0.0788 0.3575 0.037 Uiso 0.37(3) 1 calc R U P A -1
C11B C 0.3706(16) 0.0424(9) 0.551(2) 0.028(9) Uani 0.37(3) 1 d D U P A -1
H23 H 0.4247 0.0450 0.5768 0.034 Uiso 0.37(3) 1 calc R U P A -1
H24 H 0.3439 0.0658 0.6416 0.034 Uiso 0.37(3) 1 calc R U P A -1

loop_
_atom_site_aniso_label
_atom_site_aniso_U_11
_atom_site_aniso_U_22
_atom_site_aniso_U_33
_atom_site_aniso_U_23
_atom_site_aniso_U_13
_atom_site_aniso_U_12
Bi1 0.01299(19) 0.0234(2) 0.0171(2) 0.00361(19) -0.00037(15) 0.00077(9)
Cl1 0.0285(12) 0.062(2) 0.0216(13) 0.0076(14) 0.0034(11) -0.0137(14)
Cl11 0.0213(11) 0.0355(14) 0.0242(13) -0.0017(12) -0.0055(10) 0.0013(11)
Cl2 0.0219(11) 0.0296(11) 0.0256(13) 0.0001(8) 0.0021(9) 0.0042(8)
Cl3 0.0273(11) 0.0249(11) 0.074(3) 0.0126(15) -0.0128(15) 0.0021(9)
Cl4 0.0264(12) 0.0403(14) 0.0256(12) 0.0009(11) 0.0101(9) 0.0018(10)
N1A 0.025(4) 0.045(5) 0.026(5) 0.002(5) -0.006(5) -0.010(3)
C1A 0.022(4) 0.033(6) 0.030(6) 0.000(5) 0.000(4) 0.007(5)
C2A 0.040(5) 0.039(5) 0.033(7) 0.005(6) -0.001(6) -0.005(4)
N1B 0.024(7) 0.025(7) 0.034(10) -0.002(7) 0.015(7) 0.004(5)
C2B 0.040(8) 0.038(8) 0.045(11) 0.001(9) 0.001(9) 0.000(6)
C1B 0.033(6) 0.028(6) 0.033(7) 0.002(5) 0.002(5) -0.008(5)
N11B 0.023(11) 0.023(11) 0.019(12) 0.003(9) -0.002(9) -0.001(9)
C21B 0.026(10) 0.018(10) 0.030(12) 0.007(9) 0.004(8) -0.003(8)
C11B 0.028(10) 0.028(10) 0.030(10) -0.004(6) -0.002(5) -0.002(5)

loop_
_atom_type_symbol
_atom_type_description
_atom_type_scat_dispersion_real
_atom_type_scat_dispersion_imag
_atom_type_scat_source
C C 0.0033 0.0016 'International Tables Vol C Tables 4.2.6.8 and 6.1.1.4'
H H 0.0000 0.0000 'International Tables Vol C Tables 4.2.6.8 and 6.1.1.4'
N N 0.0061 0.0033 'International Tables Vol C Tables 4.2.6.8 and 6.1.1.4'
Cl Cl 0.1484 0.1585 'International Tables Vol C Tables 4.2.6.8 and 6.1.1.4'
Bi Bi -4.1077 10.2566 'International Tables Vol C Tables 4.2.6.8 and 6.1.1.4'

loop_
_geom_angle_atom_site_label_1
_geom_angle_atom_site_label_2
_geom_angle_atom_site_label_3
_geom_angle
_geom_angle_site_symmetry_3
Cl11 Bi1 Cl1 95.08(10) .
Cl11 Bi1 Cl2 90.50(9) .
Cl1 Bi1 Cl2 86.24(11) .
Cl11 Bi1 Cl3 90.17(10) .
Cl1 Bi1 Cl3 91.00(13) .
Cl2 Bi1 Cl3 177.21(12) .
Cl11 Bi1 Cl4 85.90(10) .
Cl1 Bi1 Cl4 179.02(10) .
Cl2 Bi1 Cl4 93.64(8) .
Cl3 Bi1 Cl4 89.12(11) .
Cl11 Bi1 Cl4 168.92(10) 8_645
Cl1 Bi1 Cl4 95.92(10) 8_645
Cl2 Bi1 Cl4 88.92(8) 8_645
Cl3 Bi1 Cl4 90.95(9) 8_645
Cl4 Bi1 Cl4 83.10(3) 8_645
Bi1 Cl4 Bi1 148.76(11) 8_644
C1A N1A H1 109.5 .
C1A N1A H2 109.5 .
H1 N1A H2 109.5 .
C1A N1A H3 109.5 .
H1 N1A H3 109.5 .
H2 N1A H3 109.5 .
C2A C1A N1A 111.7(10) .
C2A C1A H4 109.3 .
N1A C1A H4 109.3 .
C2A C1A H5 109.3 .
N1A C1A H5 109.3 .
H4 C1A H5 107.9 .
C1A C2A H6 109.5 .
C1A C2A H7 109.5 .
H6 C2A H7 109.5 .
C1A C2A H8 109.5 .
H6 C2A H8 109.5 .
H7 C2A H8 109.5 .
C1B N1B H9 109.5 .
C1B N1B H10 109.5 .
H9 N1B H10 109.5 .
C1B N1B H11 109.5 .
H9 N1B H11 109.5 .
H10 N1B H11 109.5 .
C1B C2B H12 109.5 .
C1B C2B H13 109.5 .
H12 C2B H13 109.5 .
C1B C2B H14 109.5 .
H12 C2B H14 109.5 .
H13 C2B H14 109.5 .
N1B C1B C2B 111.9(15) .
N1B C1B H15 109.2 .
C2B C1B H15 109.2 .
N1B C1B H16 109.2 .
C2B C1B H16 109.2 .
H15 C1B H16 107.9 .
C11B N11B H17 109.5 .
C11B N11B H18 109.5 .
H17 N11B H18 109.5 .
C11B N11B H19 109.5 .
H17 N11B H19 109.5 .
H18 N11B H19 109.5 .
C11B C21B H20 109.5 .
C11B C21B H21 109.5 .
H20 C21B H21 109.5 .
C11B C21B H22 109.5 .
H20 C21B H22 109.5 .
H21 C21B H22 109.5 .
N11B C11B C21B 116(2) .
N11B C11B H23 108.3 .
C21B C11B H23 108.3 .
N11B C11B H24 108.3 .
C21B C11B H24 108.3 .
H23 C11B H24 107.4 .

loop_
_geom_bond_atom_site_label_1
_geom_bond_atom_site_label_2
_geom_bond_distance
_geom_bond_site_symmetry_2
Bi1 Cl11 2.532(3) .
Bi1 Cl1 2.598(3) .
Bi1 Cl2 2.682(3) .
Bi1 Cl3 2.717(3) .
Bi1 Cl4 2.834(3) .
Bi1 Cl4 2.934(3) 8_645
Cl4 Bi1 2.934(3) 8_644
N1A C1A 1.480(14) .
N1A H1 0.8900 .
N1A H2 0.8900 .
N1A H3 0.8900 .
C1A C2A 1.478(16) .
C1A H4 0.9700 .
C1A H5 0.9700 .
C2A H6 0.9600 .
C2A H7 0.9600 .
C2A H8 0.9600 .
N1B C1B 1.4501(12) .
N1B H9 0.8900 .
N1B H10 0.8900 .
N1B H11 0.8900 .
C2B C1B 1.5000(12) .
C2B H12 0.9600 .
C2B H13 0.9600 .
C2B H14 0.9600 .
C1B H15 0.9700 .
C1B H16 0.9700 .
N11B C11B 1.4501(12) .
N11B H17 0.8900 .
N11B H18 0.8900 .
N11B H19 0.8900 .
C21B C11B 1.4999(12) .
C21B H20 0.9600 .
C21B H21 0.9600 .
C21B H22 0.9600 .
C11B H23 0.9700 .
C11B H24 0.9700 .

loop_
_geom_hbond_atom_site_label_D
_geom_hbond_atom_site_label_H
_geom_hbond_atom_site_label_A
_geom_hbond_distance_DH
_geom_hbond_distance_HA
_geom_hbond_distance_DA
_geom_hbond_angle_DHA
_geom_hbond_site_symmetry_A
N1A H1 Cl2 0.89 2.43 3.303(11) 165.7 .
N1A H2 Cl2 0.89 2.44 3.307(9) 165.7 6_655
N1A H3 Cl4 0.89 2.48 3.323(10) 157.7 1_556
N1B H9 Cl3 0.89 2.53 3.41(3) 171.1 2_656
N1B H10 Cl1 0.89 2.30 3.11(2) 150.2 2_655
N1B H11 Cl3 0.89 2.41 3.25(2) 157.0 7_445
N11B H17 Cl3 0.89 2.32 3.18(4) 163.3 7_445
N11B H18 Cl3 0.89 2.24 3.06(4) 153.0 2_656
N11B H19 Cl1 0.89 2.59 3.46(4) 168.6 2_655
